data_2232832
loop_
_publ_author_name
'Wang, De-Cai'
'Huang, Liang-Cheng'
'Liu, Zhu-Yun'
'Wei, Ping'
'Ou-yang, Ping-Kai'

_publ_section_title
;
 <i>N</i>-(4-Chloro-2-nitrophenyl)-5-methylisoxazole-4-carboxamide
;
_journal_coeditor_code LD2035
_journal_issue 12
_journal_name_full 'Acta Crystallographica Section E'
_journal_page_first o3332
_journal_paper_doi 10.1107/S1600536811047994
_journal_volume 67
_journal_year 2011
_chemical_formula_iupac 'C11 H8 Cl N3 O4'
_chemical_formula_moiety 'C11 H8 Cl N3 O4'
_chemical_formula_sum 'C11 H8 Cl N3 O4'
_chemical_formula_weight 281.65
_chemical_name_systematic
;
<i>N</i>-(4-Chloro-2-nitrophenyl)-5-methylisoxazole-4-carboxamide
;
_space_group_IT_number 14
_symmetry_cell_setting monoclinic
_symmetry_space_group_name_Hall '-P 2ybc'
_symmetry_space_group_name_H-M 'P 1 21/c 1'
_atom_sites_solution_hydrogens geom
_atom_sites_solution_primary direct
_atom_sites_solution_secondary difmap
_audit_creation_method SHELXL-97
_cell_angle_alpha 90.00
_cell_angle_beta 99.86(3)
_cell_angle_gamma 90.00
_cell_formula_units_Z 4
_cell_length_a 5.3870(11)
_cell_length_b 23.537(5)
_cell_length_c 9.4600(19)
_cell_measurement_reflns_used 25
_cell_measurement_temperature 293(2)
_cell_measurement_theta_max 13
_cell_measurement_theta_min 9
_cell_volume 1181.8(4)
_computing_cell_refinement 'CAD-4 EXPRESS (Enraf--Nonius, 1994)'
_computing_data_collection 'CAD-4 EXPRESS (Enraf--Nonius, 1994)'
_computing_data_reduction 'XCAD4 (Harms & Wocadlo, 1995)'
_computing_molecular_graphics 'SHELXTL (Sheldrick, 2008)'
_computing_publication_material 'SHELXTL (Sheldrick, 2008)'
_computing_structure_refinement 'SHELXL97 (Sheldrick, 2008)'
_computing_structure_solution 'SHELXS97 (Sheldrick, 2008)'
_diffrn_ambient_temperature 293(2)
_diffrn_measured_fraction_theta_full 0.999
_diffrn_measured_fraction_theta_max 0.999
_diffrn_measurement_device_type 'Enraf--Nonius CAD-4'
_diffrn_measurement_method \w/2\q
_diffrn_radiation_monochromator graphite
_diffrn_radiation_source 'fine-focus sealed tube'
_diffrn_radiation_type MoK\a
_diffrn_radiation_wavelength 0.71073
_diffrn_reflns_av_R_equivalents 0.0436
_diffrn_reflns_av_sigmaI/netI 0.0432
_diffrn_reflns_limit_h_max 6
_diffrn_reflns_limit_h_min 0
_diffrn_reflns_limit_k_max 28
_diffrn_reflns_limit_k_min -28
_diffrn_reflns_limit_l_max 11
_diffrn_reflns_limit_l_min -11
_diffrn_reflns_number 4645
_diffrn_reflns_theta_full 25.20
_diffrn_reflns_theta_max 25.20
_diffrn_reflns_theta_min 1.73
_diffrn_standards_decay_% 1
_diffrn_standards_interval_count 200
_diffrn_standards_interval_time 120
_diffrn_standards_number 3
_exptl_absorpt_coefficient_mu 0.338
_exptl_absorpt_correction_T_max 0.9670
_exptl_absorpt_correction_T_min 0.9054
_exptl_absorpt_correction_type psi-scan
_exptl_absorpt_process_details '(North <i>et al.</i>, 1968)'
_exptl_crystal_colour white
_exptl_crystal_density_diffrn 1.583
_exptl_crystal_density_method 'not measured'
_exptl_crystal_description block
_exptl_crystal_F_000 576
_exptl_crystal_size_max 0.30
_exptl_crystal_size_mid 0.20
_exptl_crystal_size_min 0.10
_refine_diff_density_max 0.184
_refine_diff_density_min -0.221
_refine_ls_extinction_coef 0.010(3)
_refine_ls_extinction_expression Fc^*^=kFc[1+0.001xFc^2^\l^3^/sin(2\q)]^-1/4^
_refine_ls_extinction_method SHELXL
_refine_ls_goodness_of_fit_ref 1.016
_refine_ls_hydrogen_treatment constr
_refine_ls_matrix_type full
_refine_ls_number_parameters 174
_refine_ls_number_reflns 2121
_refine_ls_number_restraints 0
_refine_ls_restrained_S_all 1.016
_refine_ls_R_factor_all 0.0661
_refine_ls_R_factor_gt 0.0419
_refine_ls_shift/su_max 0.000
_refine_ls_shift/su_mean 0.000
_refine_ls_structure_factor_coef Fsqd
_refine_ls_weighting_details 'calc w=1/[\s^2^(Fo^2^)+(0.0900P)^2^+0.0000P] where P=(Fo^2^+2Fc^2^)/3'
_refine_ls_weighting_scheme calc
_refine_ls_wR_factor_gt 0.1215
_refine_ls_wR_factor_ref 0.1431
_reflns_number_gt 1558
_reflns_number_total 2121
_reflns_threshold_expression >2sigma(I)
_cod_data_source_file ld2035.cif
_cod_data_source_block I
_cod_original_sg_symbol_H-M 'P 21/c'
_cod_database_code 2232832
_cod_database_fobs_code 2232832

loop_
_symmetry_equiv_pos_as_xyz
'x, y, z'
'-x, y+1/2, -z+1/2'
'-x, -y, -z'
'x, -y-1/2, z-1/2'

loop_
_atom_site_type_symbol
_atom_site_label
_atom_site_fract_x
_atom_site_fract_y
_atom_site_fract_z
_atom_site_U_iso_or_equiv
_atom_site_adp_type
_atom_site_calc_flag
_atom_site_refinement_flags
_atom_site_occupancy
_atom_site_symmetry_multiplicity
Cl Cl 1.14810(15) 0.27507(3) 0.51209(9) 0.0712(3) Uani d . 1 1
N N1 0.5249(4) 0.33771(10) 0.8313(2) 0.0534(6) Uani d . 1 1
C C1 0.8613(5) 0.42551(11) 0.5906(3) 0.0476(6) Uani d . 1 1
H H1A 0.8768 0.4628 0.5606 0.057 Uiso calc R 1 1
O O1 0.5463(5) 0.28905(9) 0.8742(3) 0.0868(8) Uani d . 1 1
O O2 0.3751(4) 0.37087(9) 0.8716(2) 0.0611(5) Uani d . 1 1
C C2 0.9988(5) 0.38350(11) 0.5390(3) 0.0507(6) Uani d . 1 1
H H2A 1.1070 0.3927 0.4757 0.061 Uiso calc R 1 1
N N2 0.5564(4) 0.45566(9) 0.7398(2) 0.0469(5) Uani d . 1 1
H H2B 0.4559 0.4440 0.7951 0.056 Uiso calc R 1 1
N N3 0.0876(5) 0.56302(12) 0.9317(3) 0.0656(7) Uani d . 1 1
O O3 0.6784(4) 0.53680(8) 0.6379(2) 0.0586(5) Uani d . 1 1
C C3 0.9774(5) 0.32777(11) 0.5806(3) 0.0475(6) Uani d . 1 1
O O4 0.1878(4) 0.61421(9) 0.8857(2) 0.0658(6) Uani d . 1 1
C C4 0.8225(5) 0.31427(11) 0.6765(3) 0.0501(6) Uani d . 1 1
H H4A 0.8099 0.2768 0.7060 0.060 Uiso calc R 1 1
C C5 0.6850(5) 0.35645(10) 0.7294(2) 0.0434(6) Uani d . 1 1
C C6 0.6978(4) 0.41348(10) 0.6875(2) 0.0406(5) Uani d . 1 1
C C7 0.5541(5) 0.51330(10) 0.7158(2) 0.0433(6) Uani d . 1 1
C C8 0.3842(4) 0.54381(11) 0.7965(2) 0.0444(6) Uani d . 1 1
C C9 0.2056(5) 0.52340(12) 0.8774(3) 0.0555(7) Uani d . 1 1
H H9A 0.1763 0.4850 0.8901 0.067 Uiso calc R 1 1
C C10 0.3644(5) 0.60153(11) 0.8058(3) 0.0522(7) Uani d . 1 1
C C11 0.4990(7) 0.65000(12) 0.7545(4) 0.0731(9) Uani d . 1 1
H H11A 0.4181 0.6848 0.7737 0.110 Uiso calc R 1 1
H H11B 0.4958 0.6464 0.6532 0.110 Uiso calc R 1 1
H H11C 0.6705 0.6503 0.8035 0.110 Uiso calc R 1 1

loop_
_atom_site_aniso_label
_atom_site_aniso_U_11
_atom_site_aniso_U_22
_atom_site_aniso_U_33
_atom_site_aniso_U_12
_atom_site_aniso_U_13
_atom_site_aniso_U_23
Cl 0.0730(5) 0.0583(5) 0.0884(6) 0.0099(4) 0.0308(4) -0.0103(4)
N1 0.0613(14) 0.0467(13) 0.0561(12) -0.0111(11) 0.0211(11) 0.0031(10)
C1 0.0504(14) 0.0448(14) 0.0502(13) -0.0018(12) 0.0158(11) 0.0077(11)
O1 0.121(2) 0.0491(13) 0.1062(18) -0.0060(12) 0.0648(16) 0.0174(11)
O2 0.0612(12) 0.0607(12) 0.0687(12) -0.0006(10) 0.0320(10) 0.0094(9)
C2 0.0515(15) 0.0515(16) 0.0530(14) -0.0043(12) 0.0199(12) 0.0013(11)
N2 0.0524(12) 0.0432(12) 0.0493(11) -0.0006(9) 0.0210(10) 0.0049(9)
N3 0.0568(14) 0.0717(18) 0.0722(15) 0.0055(12) 0.0221(12) -0.0037(12)
O3 0.0713(13) 0.0431(11) 0.0691(11) -0.0025(9) 0.0335(10) 0.0048(8)
C3 0.0449(13) 0.0467(15) 0.0520(14) 0.0003(11) 0.0112(11) -0.0044(11)
O4 0.0620(12) 0.0666(14) 0.0703(12) 0.0135(10) 0.0152(10) -0.0107(10)
C4 0.0541(15) 0.0379(14) 0.0587(15) -0.0039(11) 0.0107(13) 0.0027(11)
C5 0.0434(13) 0.0429(14) 0.0454(13) -0.0068(11) 0.0123(11) 0.0015(10)
C6 0.0430(13) 0.0411(13) 0.0377(11) -0.0023(10) 0.0069(10) 0.0009(9)
C7 0.0459(13) 0.0408(13) 0.0431(13) -0.0014(11) 0.0069(11) 0.0017(10)
C8 0.0433(13) 0.0464(15) 0.0428(12) 0.0017(11) 0.0053(10) -0.0003(10)
C9 0.0513(15) 0.0590(18) 0.0577(15) -0.0006(13) 0.0140(13) -0.0033(13)
C10 0.0521(15) 0.0536(16) 0.0506(14) 0.0088(13) 0.0080(12) -0.0030(12)
C11 0.089(2) 0.0471(17) 0.086(2) 0.0019(16) 0.0222(18) -0.0016(15)

loop_
_atom_type_symbol
_atom_type_description
_atom_type_scat_dispersion_real
_atom_type_scat_dispersion_imag
_atom_type_scat_source
C C 0.0033 0.0016 'International Tables Vol C Tables 4.2.6.8 and 6.1.1.4'
H H 0.0000 0.0000 'International Tables Vol C Tables 4.2.6.8 and 6.1.1.4'
N N 0.0061 0.0033 'International Tables Vol C Tables 4.2.6.8 and 6.1.1.4'
O O 0.0106 0.0060 'International Tables Vol C Tables 4.2.6.8 and 6.1.1.4'
Cl Cl 0.1484 0.1585 'International Tables Vol C Tables 4.2.6.8 and 6.1.1.4'

loop_
_geom_angle_atom_site_label_1
_geom_angle_atom_site_label_2
_geom_angle_atom_site_label_3
_geom_angle
O1 N1 O2 121.7(2)
O1 N1 C5 118.0(2)
O2 N1 C5 120.3(2)
C2 C1 C6 121.5(2)
C2 C1 H1A 119.2
C6 C1 H1A 119.2
C1 C2 C3 120.4(2)
C1 C2 H2A 119.8
C3 C2 H2A 119.8
C7 N2 C6 129.4(2)
C7 N2 H2B 115.3
C6 N2 H2B 115.3
C9 N3 O4 104.7(2)
C4 C3 C2 119.9(2)
C4 C3 Cl 120.2(2)
C2 C3 Cl 119.8(2)
C10 O4 N3 109.1(2)
C3 C4 C5 119.8(2)
C3 C4 H4A 120.1
C5 C4 H4A 120.1
C4 C5 C6 121.9(2)
C4 C5 N1 115.7(2)
C6 C5 N1 122.4(2)
N2 C6 C1 122.0(2)
N2 C6 C5 121.6(2)
C1 C6 C5 116.3(2)
O3 C7 N2 124.1(2)
O3 C7 C8 123.3(2)
N2 C7 C8 112.5(2)
C10 C8 C9 103.6(2)
C10 C8 C7 125.4(2)
C9 C8 C7 131.0(2)
N3 C9 C8 113.6(3)
N3 C9 H9A 123.2
C8 C9 H9A 123.2
O4 C10 C8 109.1(2)
O4 C10 C11 116.5(3)
C8 C10 C11 134.3(3)
C10 C11 H11A 109.5
C10 C11 H11B 109.5
H11A C11 H11B 109.5
C10 C11 H11C 109.5
H11A C11 H11C 109.5
H11B C11 H11C 109.5

loop_
_geom_bond_atom_site_label_1
_geom_bond_atom_site_label_2
_geom_bond_distance
Cl C3 1.734(3)
N1 O1 1.214(3)
N1 O2 1.230(3)
N1 C5 1.467(3)
C1 C2 1.374(4)
C1 C6 1.405(3)
C1 H1A 0.9300
C2 C3 1.380(4)
C2 H2A 0.9300
N2 C7 1.375(3)
N2 C6 1.393(3)
N2 H2B 0.8600
N3 C9 1.285(3)
N3 O4 1.419(3)
O3 C7 1.210(3)
C3 C4 1.371(4)
O4 C10 1.346(3)
C4 C5 1.382(3)
C4 H4A 0.9300
C5 C6 1.405(3)
C7 C8 1.475(3)
C8 C10 1.367(4)
C8 C9 1.412(4)
C9 H9A 0.9300
C10 C11 1.477(4)
C11 H11A 0.9600
C11 H11B 0.9600
C11 H11C 0.9600

loop_
_geom_hbond_atom_site_label_D
_geom_hbond_atom_site_label_H
_geom_hbond_atom_site_label_A
_geom_hbond_distance_DH
_geom_hbond_distance_HA
_geom_hbond_distance_DA
_geom_hbond_angle_DHA
N2 H2B O2 0.86 1.94 2.629(3) 135.6

loop_
_geom_torsion_atom_site_label_1
_geom_torsion_atom_site_label_2
_geom_torsion_atom_site_label_3
_geom_torsion_atom_site_label_4
_geom_torsion
C6 C1 C2 C3 0.7(4)
C1 C2 C3 C4 -1.5(4)
C1 C2 C3 Cl 178.87(19)
C9 N3 O4 C10 -0.4(3)
C2 C3 C4 C5 1.1(4)
Cl C3 C4 C5 -179.31(19)
C3 C4 C5 C6 0.2(4)
C3 C4 C5 N1 180.0(2)
O1 N1 C5 C4 8.4(3)
O2 N1 C5 C4 -171.8(2)
O1 N1 C5 C6 -171.8(2)
O2 N1 C5 C6 7.9(4)
C7 N2 C6 C1 -3.1(4)
C7 N2 C6 C5 176.7(2)
C2 C1 C6 N2 -179.6(2)
C2 C1 C6 C5 0.6(3)
C4 C5 C6 N2 179.2(2)
N1 C5 C6 N2 -0.6(4)
C4 C5 C6 C1 -1.0(3)
N1 C5 C6 C1 179.2(2)
C6 N2 C7 O3 2.0(4)
C6 N2 C7 C8 -177.5(2)
O3 C7 C8 C10 -7.0(4)
N2 C7 C8 C10 172.5(2)
O3 C7 C8 C9 171.5(2)
N2 C7 C8 C9 -8.9(4)
O4 N3 C9 C8 0.4(3)
C10 C8 C9 N3 -0.2(3)
C7 C8 C9 N3 -179.0(2)
N3 O4 C10 C8 0.3(3)
N3 O4 C10 C11 -177.0(2)
C9 C8 C10 O4 -0.1(3)
C7 C8 C10 O4 178.8(2)
C9 C8 C10 C11 176.5(3)
C7 C8 C10 C11 -4.6(5)
